data_2217448
loop_
_publ_author_name
'S. Sundaramoorthy'
'D. Gayathri'
'D. Velmurugan'
'K. Ravikumar'
'M. Poornachandran'

_publ_section_title 3-(4-Methoxyphenyl)-6-(phenylsulfonyl)perhydro-1,3-thiazolo[3',4':1,2]pyrrolo[4,5-<i>c</i>]pyrrole
_journal_coeditor_code CI2542
_journal_issue 2
_journal_name_full 'Acta Crystallographica Section E'
_journal_page_first o515
_journal_page_last o515
_journal_paper_doi 10.1107/S1600536808002134
_journal_volume 64
_journal_year 2008
_chemical_formula_iupac 'C21 H24 N2 O3 S2'
_chemical_formula_moiety 'C21 H24 N2 O3 S2'
_chemical_formula_sum 'C21 H24 N2 O3 S2'
_chemical_formula_weight 416.54
_chemical_name_systematic
;
3-(4-Methoxyphenyl)-6-(phenylsulfonyl)perhydro-1,3-
thiazolo[3',4':1,2]pyrrolo[4,5-c]pyrrole
;
_space_group_IT_number 14
_symmetry_cell_setting monoclinic
_symmetry_space_group_name_Hall '-P 2ybc'
_symmetry_space_group_name_H-M 'P 1 21/c 1'
_atom_sites_solution_hydrogens geom
_atom_sites_solution_primary direct
_atom_sites_solution_secondary difmap
_audit_creation_method SHELXL-97
_cell_angle_alpha 90.00
_cell_angle_beta 98.9230(10)
_cell_angle_gamma 90.00
_cell_formula_units_Z 4
_cell_length_a 14.5533(8)
_cell_length_b 8.3319(5)
_cell_length_c 16.8828(9)
_cell_measurement_reflns_used 2394
_cell_measurement_temperature 293(2)
_cell_measurement_theta_max 28.03
_cell_measurement_theta_min 2.44
_cell_volume 2022.4(2)
_computing_cell_refinement 'SAINT (Bruker, 2001)'
_computing_data_collection 'SMART (Bruker, 2001)'
_computing_data_reduction 'SAINT (Bruker, 2001)'
_computing_molecular_graphics 'PLATON (Spek, 2003)'
_computing_publication_material 'SHELXL97 (Sheldrick, 2008) and PARST (Nardelli, 1995)'
_computing_structure_refinement 'SHELXL97 (Sheldrick, 2008)'
_computing_structure_solution 'SHELXS97 (Sheldrick, 2008)'
_diffrn_ambient_temperature 293(2)
_diffrn_measured_fraction_theta_full 0.975
_diffrn_measured_fraction_theta_max 0.975
_diffrn_measurement_device 'Bruker SMART APEX CCD area-detector'
_diffrn_measurement_method \w
_diffrn_radiation_monochromator graphite
_diffrn_radiation_source 'fine-focus sealed tube'
_diffrn_radiation_type MoK\a
_diffrn_radiation_wavelength 0.71073
_diffrn_reflns_av_R_equivalents 0.0197
_diffrn_reflns_av_sigmaI/netI 0.0160
_diffrn_reflns_limit_h_max 18
_diffrn_reflns_limit_h_min -18
_diffrn_reflns_limit_k_max 11
_diffrn_reflns_limit_k_min -10
_diffrn_reflns_limit_l_max 22
_diffrn_reflns_limit_l_min -21
_diffrn_reflns_number 22482
_diffrn_reflns_theta_full 28.03
_diffrn_reflns_theta_max 28.03
_diffrn_reflns_theta_min 2.44
_diffrn_standards_number 0
_exptl_absorpt_coefficient_mu 0.288
_exptl_absorpt_correction_type none
_exptl_crystal_colour 'pale yellow'
_exptl_crystal_density_diffrn 1.368
_exptl_crystal_density_method 'not measured'
_exptl_crystal_description Block
_exptl_crystal_F_000 880
_exptl_crystal_size_max 0.24
_exptl_crystal_size_mid 0.23
_exptl_crystal_size_min 0.21
_refine_diff_density_max 0.459
_refine_diff_density_min -0.159
_refine_ls_extinction_method none
_refine_ls_goodness_of_fit_ref 1.004
_refine_ls_hydrogen_treatment constr
_refine_ls_matrix_type full
_refine_ls_number_parameters 254
_refine_ls_number_reflns 4769
_refine_ls_number_restraints 0
_refine_ls_restrained_S_all 1.004
_refine_ls_R_factor_all 0.0558
_refine_ls_R_factor_gt 0.0480
_refine_ls_shift/su_max 0.001
_refine_ls_shift/su_mean 0.000
_refine_ls_structure_factor_coef Fsqd
_refine_ls_weighting_details 'calc w=1/[\s^2^(Fo^2^)+(0.082P)^2^+0.473P] where P=(Fo^2^+2Fc^2^)/3'
_refine_ls_weighting_scheme calc
_refine_ls_wR_factor_gt 0.1296
_refine_ls_wR_factor_ref 0.1369
_reflns_number_gt 3991
_reflns_number_total 4769
_reflns_threshold_expression I>2\s(I)
_cod_data_source_file ci2542.cif
_cod_data_source_block I
_cod_original_sg_symbol_H-M 'P 21/c'
_cod_database_code 2217448
_cod_database_fobs_code 2217448

loop_
_symmetry_equiv_pos_as_xyz
'x, y, z'
'-x, y+1/2, -z+1/2'
'-x, -y, -z'
'x, -y-1/2, z-1/2'

loop_
_atom_site_type_symbol
_atom_site_label
_atom_site_fract_x
_atom_site_fract_y
_atom_site_fract_z
_atom_site_U_iso_or_equiv
_atom_site_adp_type
_atom_site_calc_flag
_atom_site_refinement_flags
_atom_site_occupancy
C C1 0.65354(11) 0.0421(2) 0.27798(12) 0.0543(4) Uani d . 1
H H1A 0.6206 0.0086 0.2262 0.065 Uiso calc R 1
H H1B 0.6116 0.0371 0.3173 0.065 Uiso calc R 1
C C2 0.74011(12) -0.0593(2) 0.30329(11) 0.0518(4) Uani d . 1
H H2 0.7317 -0.1681 0.2813 0.062 Uiso calc R 1
C C3 0.81895(10) 0.0293(2) 0.26945(9) 0.0439(3) Uani d . 1
H H3 0.8425 -0.0356 0.2285 0.053 Uiso calc R 1
C C4 0.77552(11) 0.1850(2) 0.23356(11) 0.0526(4) Uani d . 1
H H4A 0.8180 0.2747 0.2453 0.063 Uiso calc R 1
H H4B 0.7576 0.1760 0.1760 0.063 Uiso calc R 1
C C5 0.77266(13) -0.0635(3) 0.39390(11) 0.0626(5) Uani d . 1
H H5A 0.7481 0.0270 0.4201 0.075 Uiso calc R 1
H H5B 0.7534 -0.1622 0.4171 0.075 Uiso calc R 1
C C6 0.87749(12) -0.0543(3) 0.40161(10) 0.0569(4) Uani d . 1
H H6 0.9046 -0.0132 0.4545 0.068 Uiso calc R 1
C C7 0.92284(15) -0.2141(3) 0.38422(15) 0.0727(6) Uani d . 1
H H7A 0.8825 -0.2742 0.3436 0.087 Uiso calc R 1
H H7B 0.9354 -0.2788 0.4325 0.087 Uiso calc R 1
C C8 0.98632(10) 0.04673(19) 0.32061(9) 0.0436(3) Uani d . 1
H H8 0.9840 0.0590 0.2626 0.052 Uiso calc R 1
C C9 1.05361(11) 0.16890(19) 0.36222(9) 0.0436(3) Uani d . 1
C C10 1.14935(12) 0.1485(2) 0.36544(12) 0.0550(4) Uani d . 1
H H10 1.1713 0.0577 0.3423 0.066 Uiso calc R 1
C C11 1.21182(12) 0.2592(2) 0.40186(11) 0.0564(4) Uani d . 1
H H11 1.2752 0.2426 0.4032 0.068 Uiso calc R 1
C C12 1.18109(11) 0.3950(2) 0.43660(9) 0.0479(4) Uani d . 1
C C13 1.08652(11) 0.4217(2) 0.43145(10) 0.0494(4) Uani d . 1
H H13 1.0649 0.5149 0.4526 0.059 Uiso calc R 1
C C14 1.02415(11) 0.3086(2) 0.39456(10) 0.0478(4) Uani d . 1
H H14 0.9607 0.3274 0.3915 0.057 Uiso calc R 1
C C15 1.22176(17) 0.6174(3) 0.52376(16) 0.0805(6) Uani d . 1
H H15A 1.1852 0.6967 0.4918 0.121 Uiso calc R 1
H H15B 1.2763 0.6669 0.5529 0.121 Uiso calc R 1
H H15C 1.1857 0.5707 0.5608 0.121 Uiso calc R 1
C C16 0.56879(11) 0.3179(2) 0.15034(11) 0.0500(4) Uani d . 1
C C17 0.48978(12) 0.2243(2) 0.13751(13) 0.0618(5) Uani d . 1
H H17 0.4622 0.1885 0.1804 0.074 Uiso calc R 1
C C18 0.45196(16) 0.1844(3) 0.05922(17) 0.0806(7) Uani d . 1
H H18 0.3991 0.1203 0.0497 0.097 Uiso calc R 1
C C19 0.4920(2) 0.2388(4) -0.00370(16) 0.0903(8) Uani d . 1
H H19 0.4664 0.2110 -0.0558 0.108 Uiso calc R 1
C C20 0.56928(18) 0.3335(4) 0.00945(16) 0.0913(8) Uani d . 1
H H20 0.5956 0.3713 -0.0337 0.110 Uiso calc R 1
C C21 0.60859(14) 0.3736(3) 0.08689(14) 0.0717(6) Uani d . 1
H H21 0.6615 0.4377 0.0959 0.086 Uiso calc R 1
N N1 0.69349(9) 0.20342(17) 0.27399(8) 0.0463(3) Uani d . 1
N N2 0.89254(8) 0.05860(16) 0.33850(7) 0.0425(3) Uani d . 1
O O1 1.24842(9) 0.49627(18) 0.47326(9) 0.0655(4) Uani d . 1
O O2 0.55465(11) 0.3473(2) 0.30071(10) 0.0803(5) Uani d . 1
O O3 0.68031(11) 0.49379(17) 0.24897(11) 0.0845(5) Uani d . 1
S S1 1.02851(3) -0.16174(6) 0.34950(3) 0.06126(16) Uani d . 1
S S2 0.62353(3) 0.35418(5) 0.24924(3) 0.05671(16) Uani d . 1

loop_
_atom_site_aniso_label
_atom_site_aniso_U_11
_atom_site_aniso_U_22
_atom_site_aniso_U_33
_atom_site_aniso_U_12
_atom_site_aniso_U_13
_atom_site_aniso_U_23
C1 0.0391(8) 0.0524(9) 0.0690(11) -0.0053(7) 0.0012(7) 0.0057(8)
C2 0.0474(9) 0.0442(8) 0.0619(10) -0.0017(7) 0.0025(7) 0.0016(7)
C3 0.0408(7) 0.0513(9) 0.0379(7) 0.0052(6) 0.0013(6) -0.0012(6)
C4 0.0375(8) 0.0647(11) 0.0543(9) 0.0039(7) 0.0033(7) 0.0166(8)
C5 0.0539(10) 0.0767(13) 0.0591(10) 0.0051(9) 0.0148(8) 0.0172(9)
C6 0.0501(9) 0.0787(13) 0.0418(8) 0.0110(9) 0.0065(7) 0.0119(8)
C7 0.0654(12) 0.0688(13) 0.0853(14) 0.0174(10) 0.0158(10) 0.0367(11)
C8 0.0414(7) 0.0472(8) 0.0412(7) 0.0091(6) 0.0033(6) 0.0006(6)
C9 0.0405(8) 0.0486(8) 0.0402(7) 0.0083(6) 0.0018(6) 0.0033(6)
C10 0.0434(8) 0.0551(10) 0.0650(10) 0.0143(7) 0.0035(7) -0.0071(8)
C11 0.0369(8) 0.0617(11) 0.0681(11) 0.0100(7) 0.0006(7) -0.0002(9)
C12 0.0454(8) 0.0520(9) 0.0441(8) 0.0009(7) 0.0005(6) 0.0052(7)
C13 0.0495(9) 0.0479(9) 0.0507(9) 0.0068(7) 0.0080(7) -0.0013(7)
C14 0.0380(7) 0.0537(9) 0.0513(9) 0.0088(7) 0.0052(6) -0.0007(7)
C15 0.0727(13) 0.0751(14) 0.0901(16) -0.0104(12) 0.0017(12) -0.0244(12)
C16 0.0384(8) 0.0460(8) 0.0629(10) 0.0071(6) -0.0007(7) 0.0056(7)
C17 0.0448(9) 0.0581(11) 0.0795(13) -0.0016(8) -0.0002(8) 0.0085(9)
C18 0.0584(12) 0.0700(13) 0.1027(18) -0.0003(10) -0.0211(12) -0.0081(13)
C19 0.0831(17) 0.108(2) 0.0723(14) 0.0324(15) -0.0127(12) -0.0067(14)
C20 0.0679(14) 0.135(2) 0.0702(14) 0.0243(15) 0.0080(11) 0.0286(14)
C21 0.0458(9) 0.0839(14) 0.0830(14) 0.0029(9) 0.0022(9) 0.0269(12)
N1 0.0369(6) 0.0462(7) 0.0539(7) 0.0004(5) 0.0009(5) -0.0001(6)
N2 0.0384(6) 0.0499(7) 0.0376(6) 0.0061(5) 0.0012(5) -0.0003(5)
O1 0.0506(7) 0.0672(8) 0.0754(9) -0.0045(6) -0.0007(6) -0.0105(7)
O2 0.0724(9) 0.0955(12) 0.0742(9) 0.0299(8) 0.0151(7) -0.0118(8)
O3 0.0785(10) 0.0448(7) 0.1191(13) -0.0049(7) -0.0199(9) -0.0081(8)
S1 0.0558(3) 0.0487(3) 0.0802(3) 0.01351(19) 0.0134(2) -0.0004(2)
S2 0.0506(3) 0.0477(3) 0.0683(3) 0.00750(18) -0.0018(2) -0.00786(19)

loop_
_atom_type_symbol
_atom_type_description
_atom_type_scat_dispersion_real
_atom_type_scat_dispersion_imag
_atom_type_scat_source
C C 0.0033 0.0016 'International Tables Vol C Tables 4.2.6.8 and 6.1.1.4'
H H 0.0000 0.0000 'International Tables Vol C Tables 4.2.6.8 and 6.1.1.4'
N N 0.0061 0.0033 'International Tables Vol C Tables 4.2.6.8 and 6.1.1.4'
O O 0.0106 0.0060 'International Tables Vol C Tables 4.2.6.8 and 6.1.1.4'
S S 0.1246 0.1234 'International Tables Vol C Tables 4.2.6.8 and 6.1.1.4'

loop_
_geom_angle_atom_site_label_1
_geom_angle_atom_site_label_2
_geom_angle_atom_site_label_3
_geom_angle
N1 C1 C2 101.78(13)
N1 C1 H1A 111.4
C2 C1 H1A 111.4
N1 C1 H1B 111.4
C2 C1 H1B 111.4
H1A C1 H1B 109.3
C1 C2 C5 114.08(16)
C1 C2 C3 105.12(13)
C5 C2 C3 104.36(13)
C1 C2 H2 111.0
C5 C2 H2 111.0
C3 C2 H2 111.0
N2 C3 C4 112.20(14)
N2 C3 C2 106.04(12)
C4 C3 C2 105.49(12)
N2 C3 H3 111.0
C4 C3 H3 111.0
C2 C3 H3 111.0
N1 C4 C3 102.71(13)
N1 C4 H4A 111.2
C3 C4 H4A 111.2
N1 C4 H4B 111.2
C3 C4 H4B 111.2
H4A C4 H4B 109.1
C6 C5 C2 103.68(14)
C6 C5 H5A 111.0
C2 C5 H5A 111.0
C6 C5 H5B 111.0
C2 C5 H5B 111.0
H5A C5 H5B 109.0
N2 C6 C5 103.46(13)
N2 C6 C7 107.54(14)
C5 C6 C7 113.43(19)
N2 C6 H6 110.7
C5 C6 H6 110.7
C7 C6 H6 110.7
C6 C7 S1 105.61(15)
C6 C7 H7A 110.6
S1 C7 H7A 110.6
C6 C7 H7B 110.6
S1 C7 H7B 110.6
H7A C7 H7B 108.8
N2 C8 C9 114.97(13)
N2 C8 S1 106.84(11)
C9 C8 S1 109.88(10)
N2 C8 H8 108.3
C9 C8 H8 108.3
S1 C8 H8 108.3
C14 C9 C10 117.13(16)
C14 C9 C8 122.25(14)
C10 C9 C8 120.52(14)
C11 C10 C9 121.58(16)
C11 C10 H10 119.2
C9 C10 H10 119.2
C10 C11 C12 120.36(15)
C10 C11 H11 119.8
C12 C11 H11 119.8
O1 C12 C11 116.22(15)
O1 C12 C13 124.43(16)
C11 C12 C13 119.34(16)
C12 C13 C14 119.61(16)
C12 C13 H13 120.2
C14 C13 H13 120.2
C9 C14 C13 121.87(15)
C9 C14 H14 119.1
C13 C14 H14 119.1
O1 C15 H15A 109.5
O1 C15 H15B 109.5
H15A C15 H15B 109.5
O1 C15 H15C 109.5
H15A C15 H15C 109.5
H15B C15 H15C 109.5
C21 C16 C17 120.69(19)
C21 C16 S2 119.82(15)
C17 C16 S2 119.33(15)
C16 C17 C18 118.8(2)
C16 C17 H17 120.6
C18 C17 H17 120.6
C19 C18 C17 120.4(2)
C19 C18 H18 119.8
C17 C18 H18 119.8
C18 C19 C20 120.4(2)
C18 C19 H19 119.8
C20 C19 H19 119.8
C19 C20 C21 120.2(2)
C19 C20 H20 119.9
C21 C20 H20 119.9
C16 C21 C20 119.5(2)
C16 C21 H21 120.3
C20 C21 H21 120.3
C1 N1 C4 106.32(14)
C1 N1 S2 118.72(10)
C4 N1 S2 118.72(11)
C8 N2 C6 111.15(12)
C8 N2 C3 114.61(12)
C6 N2 C3 107.25(13)
C12 O1 C15 117.99(15)
C7 S1 C8 92.74(8)
O3 S2 O2 119.80(10)
O3 S2 N1 106.90(10)
O2 S2 N1 106.40(10)
O3 S2 C16 108.30(10)
O2 S2 C16 108.30(10)
N1 S2 C16 106.50(10)

loop_
_geom_bond_atom_site_label_1
_geom_bond_atom_site_label_2
_geom_bond_distance
C1 N1 1.470(2)
C1 C2 1.522(2)
C1 H1A 0.97
C1 H1B 0.97
C2 C5 1.530(3)
C2 C3 1.546(2)
C2 H2 0.98
C3 N2 1.4760(18)
C3 C4 1.527(2)
C3 H3 0.98
C4 N1 1.472(2)
C4 H4A 0.97
C4 H4B 0.97
C5 C6 1.513(2)
C5 H5A 0.97
C5 H5B 0.97
C6 N2 1.463(2)
C6 C7 1.534(3)
C6 H6 0.98
C7 S1 1.783(2)
C7 H7A 0.97
C7 H7B 0.97
C8 N2 1.4461(19)
C8 C9 1.508(2)
C8 S1 1.8812(16)
C8 H8 0.98
C9 C14 1.382(2)
C9 C10 1.396(2)
C10 C11 1.372(3)
C10 H10 0.93
C11 C12 1.381(3)
C11 H11 0.93
C12 O1 1.367(2)
C12 C13 1.384(2)
C13 C14 1.387(2)
C13 H13 0.93
C14 H14 0.93
C15 O1 1.413(3)
C15 H15A 0.96
C15 H15B 0.96
C15 H15C 0.96
C16 C21 1.375(3)
C16 C17 1.378(2)
C16 S2 1.7611(18)
C17 C18 1.391(3)
C17 H17 0.93
C18 C19 1.366(4)
C18 H18 0.93
C19 C20 1.364(4)
C19 H19 0.93
C20 C21 1.384(4)
C20 H20 0.93
C21 H21 0.93
N1 S2 1.6300(10)
O2 S2 1.426(2)
O3 S2 1.427(2)

loop_
_geom_hbond_atom_site_label_D
_geom_hbond_atom_site_label_H
_geom_hbond_atom_site_label_A
_geom_hbond_site_symmetry_A
_geom_hbond_distance_DH
_geom_hbond_distance_HA
_geom_hbond_distance_DA
_geom_hbond_angle_DHA
C18 H18 O1 4_465 0.93 2.56 3.437(3) 158
C3 H3 Cg1 2_745 0.98 2.76 3.729(2) 172

loop_
_geom_torsion_atom_site_label_1
_geom_torsion_atom_site_label_2
_geom_torsion_atom_site_label_3
_geom_torsion_atom_site_label_4
_geom_torsion
N1 C1 C2 C5 84.89(18)
N1 C1 C2 C3 -28.83(17)
C1 C2 C3 N2 124.51(14)
C5 C2 C3 N2 4.15(18)
C1 C2 C3 C4 5.32(18)
C5 C2 C3 C4 -115.04(15)
N2 C3 C4 N1 -94.75(15)
C2 C3 C4 N1 20.26(17)
C1 C2 C5 C6 -140.00(16)
C3 C2 C5 C6 -25.83(19)
C2 C5 C6 N2 38.5(2)
C2 C5 C6 C7 -77.72(19)
N2 C6 C7 S1 39.16(19)
C5 C6 C7 S1 152.93(13)
N2 C8 C9 C14 -18.7(2)
S1 C8 C9 C14 -139.26(14)
N2 C8 C9 C10 164.94(15)
S1 C8 C9 C10 44.39(19)
C14 C9 C10 C11 2.5(3)
C8 C9 C10 C11 178.99(17)
C9 C10 C11 C12 0.0(3)
C10 C11 C12 O1 178.36(17)
C10 C11 C12 C13 -2.6(3)
O1 C12 C13 C14 -178.35(16)
C11 C12 C13 C14 2.7(3)
C10 C9 C14 C13 -2.4(3)
C8 C9 C14 C13 -178.82(15)
C12 C13 C14 C9 -0.2(3)
C21 C16 C17 C18 1.3(3)
S2 C16 C17 C18 -174.25(15)
C16 C17 C18 C19 -0.7(3)
C17 C18 C19 C20 -0.3(4)
C18 C19 C20 C21 0.9(4)
C17 C16 C21 C20 -0.7(3)
S2 C16 C21 C20 174.78(18)
C19 C20 C21 C16 -0.4(4)
C2 C1 N1 C4 43.59(17)
C2 C1 N1 S2 -179.41(12)
C3 C4 N1 C1 -40.24(16)
C3 C4 N1 S2 -177.24(11)
C9 C8 N2 C6 -96.95(16)
S1 C8 N2 C6 25.25(15)
C9 C8 N2 C3 141.25(14)
S1 C8 N2 C3 -96.54(13)
C5 C6 N2 C8 -162.77(15)
C7 C6 N2 C8 -42.48(19)
C5 C6 N2 C3 -36.79(18)
C7 C6 N2 C3 83.51(17)
C4 C3 N2 C8 -101.22(15)
C2 C3 N2 C8 144.10(13)
C4 C3 N2 C6 134.88(14)
C2 C3 N2 C6 20.21(17)
C11 C12 O1 C15 -166.82(19)
C13 C12 O1 C15 14.2(3)
C6 C7 S1 C8 -21.16(15)
N2 C8 S1 C7 -1.24(13)
C9 C8 S1 C7 124.11(13)
C1 N1 S2 O3 -179.18(14)
C4 N1 S2 O3 -47.46(16)
C1 N1 S2 O2 51.72(16)
C4 N1 S2 O2 -176.55(13)
C1 N1 S2 C16 -63.61(15)
C4 N1 S2 C16 68.11(14)
C21 C16 S2 O3 24.79(18)
C17 C16 S2 O3 -159.64(15)
C21 C16 S2 O2 156.12(16)
C17 C16 S2 O2 -28.32(18)
C21 C16 S2 N1 -89.80(17)
C17 C16 S2 N1 85.77(16)
